data_4515425
loop_
_publ_author_name
'Zheng, Xubin'
'Fan, Ruiqing'
'Song, Yang'
'Xing, Kai'
'Wang, Ping'
'Yang, Yulin'

_publ_section_title
;
 Dual-Emitting Eu(III)-Cu(II) Heterometallic-Organic Framework:
 Simultaneous, Selective, and Sensitive Detection of Hydrogen Sulfide and
 Ascorbic Acid in a Wide Range.
;
_journal_issue 38
_journal_name_full 'ACS applied materials &amp; interfaces'
_journal_page_first 32698
_journal_page_last 32706
_journal_paper_doi 10.1021/acsami.8b11367
_journal_volume 10
_journal_year 2018
_chemical_formula_sum 'C30 H18 Cu2 Eu2 N4 O29'
_chemical_formula_weight 1329.48
_space_group_IT_number 15
_space_group_name_Hall '-C 2yc'
_space_group_name_H-M_alt 'C 1 2/c 1'
_symmetry_cell_setting monoclinic
_symmetry_space_group_name_H-M 'C 1 2/c 1'
_atom_sites_solution_hydrogens geom
_atom_sites_solution_primary direct
_atom_sites_solution_secondary difmap
_audit_creation_method SHELXL-97
_cell_angle_alpha 90.00
_cell_angle_beta 107.47(3)
_cell_angle_gamma 90.00
_cell_formula_units_Z 4
_cell_length_a 28.812(6)
_cell_length_b 6.6120(13)
_cell_length_c 21.508(4)
_cell_measurement_reflns_used 4508
_cell_measurement_temperature 293(2)
_cell_measurement_theta_max 27.52
_cell_measurement_theta_min 2.96
_cell_volume 3908.4(15)
_computing_cell_refinement 'Bruker SMART'
_computing_data_collection 'Bruker SMART'
_computing_data_reduction 'Bruker SAINT'
_computing_molecular_graphics SHELXP-97
_computing_publication_material SHELXTL
_computing_structure_refinement 'SHELXL-97 (Sheldrick, 1997)'
_computing_structure_solution 'SHELXS-97 (Sheldrick, 1990)'
_diffrn_ambient_temperature 293(2)
_diffrn_measured_fraction_theta_full 0.996
_diffrn_measured_fraction_theta_max 0.996
_diffrn_measurement_device_type 'Bruker Smart APEX CCD area detector'
_diffrn_measurement_method 'phi and omega scans'
_diffrn_radiation_monochromator graphite
_diffrn_radiation_source 'fine-focus sealed tube'
_diffrn_radiation_type MoK\a
_diffrn_radiation_wavelength 0.71073
_diffrn_reflns_av_R_equivalents 0.0463
_diffrn_reflns_av_sigmaI/netI 0.0285
_diffrn_reflns_limit_h_max 37
_diffrn_reflns_limit_h_min -37
_diffrn_reflns_limit_k_max 8
_diffrn_reflns_limit_k_min -8
_diffrn_reflns_limit_l_max 27
_diffrn_reflns_limit_l_min -27
_diffrn_reflns_number 37017
_diffrn_reflns_theta_full 27.52
_diffrn_reflns_theta_max 27.52
_diffrn_reflns_theta_min 2.96
_diffrn_standards_decay_% 0
_diffrn_standards_interval_count 0
_diffrn_standards_interval_time 0
_diffrn_standards_number 0
_exptl_absorpt_coefficient_mu 4.353
_exptl_absorpt_correction_T_max 0.593
_exptl_absorpt_correction_T_min 0.461
_exptl_absorpt_correction_type multi-scan
_exptl_crystal_colour BLUE
_exptl_crystal_density_diffrn 2.259
_exptl_crystal_density_method 'not measured'
_exptl_crystal_description BLOCK
_exptl_crystal_F_000 2568
_exptl_crystal_size_max 0.20
_exptl_crystal_size_mid 0.15
_exptl_crystal_size_min 0.12
_refine_diff_density_max 5.573
_refine_diff_density_min -3.116
_refine_diff_density_rms 0.643
_refine_ls_extinction_coef 0.00071(8)
_refine_ls_extinction_expression Fc^*^=kFc[1+0.001xFc^2^\l^3^/sin(2\q)]^-1/4^
_refine_ls_extinction_method SHELXL
_refine_ls_goodness_of_fit_ref 1.100
_refine_ls_hydrogen_treatment mixed
_refine_ls_matrix_type full
_refine_ls_number_parameters 304
_refine_ls_number_reflns 4491
_refine_ls_number_restraints 0
_refine_ls_restrained_S_all 1.100
_refine_ls_R_factor_all 0.0603
_refine_ls_R_factor_gt 0.0459
_refine_ls_shift/su_max 0.000
_refine_ls_shift/su_mean 0.000
_refine_ls_structure_factor_coef Fsqd
_refine_ls_weighting_details 'calc w=1/[\s^2^(Fo^2^)+(0.0667P)^2^+71.2104P] where P=(Fo^2^+2Fc^2^)/3'
_refine_ls_weighting_scheme calc
_refine_ls_wR_factor_gt 0.1154
_refine_ls_wR_factor_ref 0.1302
_reflns_number_gt 3763
_reflns_number_total 4491
_reflns_threshold_expression >2sigma(I)
_cod_data_source_file am8b11367_si_002.cif
_cod_data_source_block 1
_cod_depositor_comments
;
The following automatic conversions were performed:

data item '_exptl_absorpt_correction_type' value 'MULTI-SCAN' was
changed to 'multi-scan' in accordance with the
/home/data/users/saulius/crontab/automatic-downloads/current/ACS/lib/dictionaries/cif_core.dic
dictionary named 'cif_core.dic' version 2.4.2 last updated on
2011-04-26.

data item '_symmetry_cell_setting' value 'Monoclinic' was changed to
'monoclinic' in accordance with the
/home/data/users/saulius/crontab/automatic-downloads/current/ACS/lib/dictionaries/cif_core.dic
dictionary named 'cif_core.dic' version 2.4.2 last updated on
2011-04-26.

Automatic conversion script
Id: cif_fix_values 6909 2019-04-08 15:41:33Z antanas 
;
_cod_original_cell_volume 3908.4(13)
_cod_original_sg_symbol_H-M 'C 2/c'
_cod_database_code 4515425

loop_
_symmetry_equiv_pos_as_xyz
'x, y, z'
'-x, y, -z+1/2'
'x+1/2, y+1/2, z'
'-x+1/2, y+1/2, -z+1/2'
'-x, -y, -z'
'x, -y, z-1/2'
'-x+1/2, -y+1/2, -z'
'x+1/2, -y+1/2, z-1/2'

loop_
_atom_site_label
_atom_site_type_symbol
_atom_site_fract_x
_atom_site_fract_y
_atom_site_fract_z
_atom_site_U_iso_or_equiv
_atom_site_adp_type
_atom_site_occupancy
_atom_site_symmetry_multiplicity
_atom_site_calc_flag
_atom_site_refinement_flags
Eu1 Eu 0.144810(11) -1.12811(5) 0.417280(15) 0.01724(14) Uani 1 1 d .
Cu1 Cu 0.11157(3) -0.66269(12) 0.63889(4) 0.0226(2) Uani 1 1 d .
O1 O 0.0857(2) -1.5243(7) 0.5197(3) 0.0294(11) Uani 1 1 d .
O2 O 0.08325(17) -1.2860(7) 0.4457(2) 0.0225(10) Uani 1 1 d .
O3 O 0.15505(17) -1.0445(8) 0.5278(2) 0.0251(10) Uani 1 1 d .
O4 O 0.15470(18) -0.8080(7) 0.5989(2) 0.0240(10) Uani 1 1 d .
O5 O 0.07236(18) -0.5053(7) 0.6824(2) 0.0257(11) Uani 1 1 d .
O6 O 0.07501(19) -0.2278(9) 0.7412(3) 0.0326(12) Uani 1 1 d .
O7 O 0.1472(2) 0.1974(8) 0.7465(2) 0.0288(11) Uani 1 1 d .
O8 O 0.06967(19) -1.0989(8) 0.3233(2) 0.0293(11) Uani 1 1 d .
O9 O 0.1524(2) -1.4213(8) 0.3517(2) 0.0282(11) Uani 1 1 d .
O10 O 0.19588(18) -1.3834(7) 0.4858(2) 0.0260(11) Uani 1 1 d .
O11 O 0.16497(19) -0.9766(7) 0.3280(2) 0.0244(10) Uani 1 1 d .
O12 O 0.22947(18) -1.0398(8) 0.4505(2) 0.0272(11) Uani 1 1 d .
O13 O 0.1213(2) -0.7678(8) 0.4191(3) 0.0352(13) Uani 1 1 d .
O14 O 0.2347(3) -0.6507(9) 0.3844(4) 0.0517(18) Uani 1 1 d .
H14B H 0.2489 -0.7633 0.3842 0.077 Uiso 1 1 d R
H14C H 0.2139 -0.6315 0.3474 0.077 Uiso 1 1 d R
O15 O 0.0000 -1.3817(14) 0.2500 0.050(2) Uani 1 2 d S
H15A H -0.0217 -1.3131 0.2226 0.075 Uiso 1 1 d R
N1 N 0.0683(2) -0.8938(8) 0.6039(3) 0.0192(11) Uani 1 1 d .
N2 N 0.1558(2) -0.4323(8) 0.6640(3) 0.0192(11) Uani 1 1 d .
C1 C 0.0260(3) -0.9340(12) 0.6146(4) 0.0259(15) Uani 1 1 d .
H1A H 0.0140 -0.8577 0.6427 0.031 Uiso 1 1 calc R
C2 C 0.0009(3) -1.1020(12) 0.5796(4) 0.0289(16) Uani 1 1 d .
H2A H -0.0326 -1.0975 0.5715 0.035 Uiso 1 1 calc R
C3 C 0.0174(3) -1.2705(11) 0.5556(4) 0.0265(15) Uani 1 1 d .
H3A H 0.0040 -1.3996 0.5498 0.032 Uiso 1 1 calc R
C4 C 0.0621(2) -1.1970(10) 0.5409(3) 0.0193(13) Uani 1 1 d .
C5 C 0.0864(2) -1.0196(9) 0.5676(3) 0.0165(12) Uani 1 1 d .
C6 C 0.1350(2) -0.9532(10) 0.5631(3) 0.0184(13) Uani 1 1 d .
C7 C 0.0796(2) -1.3477(10) 0.4995(3) 0.0187(13) Uani 1 1 d .
C8 C 0.1966(3) -0.4077(10) 0.6470(3) 0.0222(14) Uani 1 1 d .
H8B H 0.2052 -0.5033 0.6207 0.027 Uiso 1 1 calc R
C9 C 0.2259(3) -0.2417(11) 0.6684(3) 0.0235(14) Uani 1 1 d .
H9B H 0.2542 -0.2246 0.6567 0.028 Uiso 1 1 calc R
C10 C 0.2128(2) -0.1021(10) 0.7070(3) 0.0214(13) Uani 1 1 d .
H10B H 0.2319 0.0123 0.7207 0.026 Uiso 1 1 calc R
C11 C 0.1708(2) -0.1302(9) 0.7259(3) 0.0185(13) Uani 1 1 d .
C12 C 0.1425(2) -0.2993(9) 0.7014(3) 0.0168(12) Uani 1 1 d .
C13 C 0.0928(2) -0.3441(10) 0.7105(3) 0.0199(13) Uani 1 1 d .
C14 C 0.1590(2) 0.0258(10) 0.7698(3) 0.0190(13) Uani 1 1 d .
C15 C 0.2600(2) -1.1510(10) 0.4900(3) 0.0193(13) Uani 1 1 d .

loop_
_atom_site_aniso_label
_atom_site_aniso_U_11
_atom_site_aniso_U_22
_atom_site_aniso_U_33
_atom_site_aniso_U_23
_atom_site_aniso_U_13
_atom_site_aniso_U_12
Eu1 0.0204(2) 0.01772(19) 0.01468(18) 0.00056(12) 0.00693(12) -0.00022(12)
Cu1 0.0236(4) 0.0182(4) 0.0293(5) -0.0092(3) 0.0128(3) -0.0037(3)
O1 0.041(3) 0.019(2) 0.028(3) 0.001(2) 0.010(2) 0.000(2)
O2 0.028(3) 0.025(2) 0.016(2) -0.0018(19) 0.0092(19) -0.007(2)
O3 0.021(2) 0.032(3) 0.024(2) -0.010(2) 0.0090(19) -0.002(2)
O4 0.027(3) 0.020(2) 0.027(2) -0.010(2) 0.011(2) -0.005(2)
O5 0.026(3) 0.021(2) 0.032(3) -0.008(2) 0.012(2) -0.005(2)
O6 0.029(3) 0.034(3) 0.040(3) -0.017(3) 0.019(2) -0.004(2)
O7 0.048(3) 0.022(2) 0.018(2) -0.001(2) 0.013(2) 0.005(2)
O8 0.027(3) 0.038(3) 0.023(2) 0.006(2) 0.007(2) 0.000(2)
O9 0.046(3) 0.021(2) 0.021(2) 0.000(2) 0.014(2) -0.002(2)
O10 0.026(3) 0.025(3) 0.026(2) 0.005(2) 0.008(2) 0.002(2)
O11 0.035(3) 0.025(3) 0.014(2) -0.0015(19) 0.011(2) -0.008(2)
O12 0.026(3) 0.029(3) 0.025(2) 0.009(2) 0.006(2) 0.001(2)
O13 0.045(3) 0.021(3) 0.045(3) 0.001(2) 0.021(3) 0.003(2)
O14 0.051(4) 0.030(3) 0.089(5) 0.004(3) 0.043(4) 0.001(3)
O15 0.050(6) 0.050(6) 0.050(6) 0.000 0.015(5) 0.000
N1 0.019(3) 0.019(3) 0.021(3) 0.000(2) 0.009(2) 0.002(2)
N2 0.027(3) 0.014(2) 0.018(3) -0.003(2) 0.009(2) -0.001(2)
C1 0.022(3) 0.029(4) 0.029(4) -0.004(3) 0.009(3) 0.001(3)
C2 0.024(3) 0.033(4) 0.035(4) -0.003(3) 0.016(3) -0.005(3)
C3 0.025(4) 0.026(4) 0.029(4) -0.002(3) 0.010(3) -0.008(3)
C4 0.024(3) 0.020(3) 0.014(3) 0.002(2) 0.007(2) -0.004(3)
C5 0.020(3) 0.016(3) 0.013(3) 0.002(2) 0.004(2) 0.002(2)
C6 0.024(3) 0.018(3) 0.013(3) 0.002(2) 0.006(2) 0.000(3)
C7 0.017(3) 0.019(3) 0.019(3) -0.001(2) 0.003(2) -0.004(2)
C8 0.027(3) 0.021(3) 0.021(3) -0.002(3) 0.012(3) 0.000(3)
C9 0.024(3) 0.022(3) 0.027(3) -0.002(3) 0.011(3) -0.001(3)
C10 0.024(3) 0.017(3) 0.024(3) -0.003(3) 0.009(3) -0.003(3)
C11 0.024(3) 0.017(3) 0.014(3) 0.001(2) 0.005(2) 0.003(2)
C12 0.024(3) 0.013(3) 0.014(3) 0.000(2) 0.007(2) 0.002(2)
C13 0.022(3) 0.020(3) 0.019(3) -0.001(2) 0.008(3) 0.000(3)
C14 0.021(3) 0.019(3) 0.018(3) -0.003(2) 0.007(2) 0.000(3)
C15 0.020(3) 0.024(3) 0.015(3) -0.001(2) 0.007(2) 0.001(3)

loop_
_atom_type_symbol
_atom_type_description
_atom_type_scat_dispersion_real
_atom_type_scat_dispersion_imag
_atom_type_scat_source
C C 0.0033 0.0016 'International Tables Vol C Tables 4.2.6.8 and 6.1.1.4'
H H 0.0000 0.0000 'International Tables Vol C Tables 4.2.6.8 and 6.1.1.4'
N N 0.0061 0.0033 'International Tables Vol C Tables 4.2.6.8 and 6.1.1.4'
O O 0.0106 0.0060 'International Tables Vol C Tables 4.2.6.8 and 6.1.1.4'
Cu Cu 0.3201 1.2651 'International Tables Vol C Tables 4.2.6.8 and 6.1.1.4'
Eu Eu -0.1578 3.6682 'International Tables Vol C Tables 4.2.6.8 and 6.1.1.4'

loop_
_geom_angle_atom_site_label_1
_geom_angle_atom_site_label_2
_geom_angle_atom_site_label_3
_geom_angle
_geom_angle_site_symmetry_1
_geom_angle_site_symmetry_3
O2 Eu1 O3 73.29(16) . .
O2 Eu1 O11 143.11(17) . .
O3 Eu1 O11 136.18(17) . .
O2 Eu1 O12 146.08(17) . .
O3 Eu1 O12 80.49(17) . .
O11 Eu1 O12 70.52(17) . .
O2 Eu1 O10 84.15(17) . .
O3 Eu1 O10 71.51(18) . .
O11 Eu1 O10 122.08(18) . .
O12 Eu1 O10 67.12(17) . .
O2 Eu1 O9 90.16(17) . .
O3 Eu1 O9 139.23(18) . .
O11 Eu1 O9 77.49(16) . .
O12 Eu1 O9 96.11(19) . .
O10 Eu1 O9 69.89(17) . .
O2 Eu1 O13 101.31(18) . .
O3 Eu1 O13 73.29(19) . .
O11 Eu1 O13 75.12(18) . .
O12 Eu1 O13 91.11(19) . .
O10 Eu1 O13 141.02(18) . .
O9 Eu1 O13 147.42(18) . .
O2 Eu1 O8 72.41(17) . .
O3 Eu1 O8 127.80(17) . .
O11 Eu1 O8 71.10(17) . .
O12 Eu1 O8 141.50(17) . .
O10 Eu1 O8 140.30(18) . .
O9 Eu1 O8 78.41(18) . .
O13 Eu1 O8 76.29(19) . .
O2 Eu1 C15 102.24(17) . 7_526
O3 Eu1 C15 70.01(17) . 7_526
O11 Eu1 C15 108.72(17) . 7_526
O12 Eu1 C15 47.49(16) . 7_526
O10 Eu1 C15 19.73(17) . 7_526
O9 Eu1 C15 77.91(17) . 7_526
O13 Eu1 C15 127.76(18) . 7_526
O8 Eu1 C15 155.70(17) . 7_526
O2 Eu1 C15 128.02(17) . .
O3 Eu1 C15 73.97(16) . .
O11 Eu1 C15 86.92(17) . .
O12 Eu1 C15 19.80(17) . .
O10 Eu1 C15 47.42(16) . .
O9 Eu1 C15 89.19(17) . .
O13 Eu1 C15 106.50(18) . .
O8 Eu1 C15 156.56(16) . .
C15 Eu1 C15 27.7(2) 7_526 .
N2 Cu1 O4 93.2(2) . .
N2 Cu1 O5 82.9(2) . .
O4 Cu1 O5 175.9(2) . .
N2 Cu1 N1 173.6(2) . .
O4 Cu1 N1 82.2(2) . .
O5 Cu1 N1 101.7(2) . .
N2 Cu1 O7 88.8(2) . 1_545
O4 Cu1 O7 95.1(2) . 1_545
O5 Cu1 O7 83.5(2) . 1_545
N1 Cu1 O7 96.1(2) . 1_545
C7 O2 Eu1 132.5(4) . .
C6 O3 Eu1 141.9(4) . .
C6 O4 Cu1 114.5(4) . .
C13 O5 Cu1 114.6(4) . .
C14 O7 Cu1 136.1(4) . 1_565
C15 O10 Eu1 119.0(4) 7_526 .
C14 O11 Eu1 134.5(4) 6_545 .
C15 O12 Eu1 120.0(4) . .
H14B O14 H14C 109.5 . .
C1 N1 C5 120.7(6) . .
C1 N1 Cu1 126.5(5) . .
C5 N1 Cu1 112.8(4) . .
C12 N2 C8 121.5(6) . .
C12 N2 Cu1 113.6(5) . .
C8 N2 Cu1 124.8(5) . .
N1 C1 C2 114.4(6) . .
N1 C1 H1A 122.8 . .
C2 C1 H1A 122.8 . .
C3 C2 C1 131.3(7) . .
C3 C2 H2A 114.3 . .
C1 C2 H2A 114.3 . .
C2 C3 C4 103.4(6) . .
C2 C3 H3A 128.3 . .
C4 C3 H3A 128.3 . .
C5 C4 C3 122.9(6) . .
C5 C4 C7 125.2(6) . .
C3 C4 C7 111.7(6) . .
N1 C5 C4 121.4(6) . .
N1 C5 C6 112.9(5) . .
C4 C5 C6 125.6(6) . .
O3 C6 O4 122.7(6) . .
O3 C6 C5 120.9(6) . .
O4 C6 C5 116.4(6) . .
O1 C7 O2 125.8(6) . .
O1 C7 C4 116.7(6) . .
O2 C7 C4 117.3(6) . .
N2 C8 C9 120.4(6) . .
N2 C8 H8B 119.8 . .
C9 C8 H8B 119.8 . .
C10 C9 C8 119.1(6) . .
C10 C9 H9B 120.4 . .
C8 C9 H9B 120.4 . .
C9 C10 C11 120.5(6) . .
C9 C10 H10B 119.7 . .
C11 C10 H10B 119.7 . .
C12 C11 C10 117.2(6) . .
C12 C11 C14 124.7(6) . .
C10 C11 C14 118.1(6) . .
N2 C12 C11 121.2(6) . .
N2 C12 C13 113.7(6) . .
C11 C12 C13 124.9(6) . .
O6 C13 O5 124.8(6) . .
O6 C13 C12 120.5(6) . .
O5 C13 C12 114.6(6) . .
O7 C14 O11 125.2(6) . 6_546
O7 C14 C11 117.3(6) . .
O11 C14 C11 117.3(6) 6_546 .
O10 C15 O12 126.5(6) 7_526 .
O10 C15 C15 117.3(7) 7_526 7_526
O12 C15 C15 116.1(7) . 7_526
O10 C15 Eu1 41.2(3) 7_526 7_526
O12 C15 Eu1 167.3(5) . 7_526
C15 C15 Eu1 76.2(5) 7_526 7_526
O10 C15 Eu1 166.3(5) 7_526 .
O12 C15 Eu1 40.2(3) . .
C15 C15 Eu1 76.1(5) 7_526 .
Eu1 C15 Eu1 152.3(2) 7_526 .

loop_
_geom_bond_atom_site_label_1
_geom_bond_atom_site_label_2
_geom_bond_distance
_geom_bond_site_symmetry_2
Eu1 O2 2.293(5) .
Eu1 O3 2.370(5) .
Eu1 O11 2.387(4) .
Eu1 O12 2.399(5) .
Eu1 O10 2.426(5) .
Eu1 O9 2.445(5) .
Eu1 O13 2.480(5) .
Eu1 O8 2.487(5) .
Eu1 C15 3.217(7) 7_526
Eu1 C15 3.219(7) .
Cu1 N2 1.956(6) .
Cu1 O4 1.961(5) .
Cu1 O5 1.967(5) .
Cu1 N1 1.973(6) .
Cu1 O7 2.416(5) 1_545
O1 C7 1.239(8) .
O2 C7 1.260(8) .
O3 C6 1.241(8) .
O4 C6 1.256(8) .
O5 C13 1.279(8) .
O6 C13 1.222(8) .
O7 C14 1.246(8) .
O7 Cu1 2.416(5) 1_565
O10 C15 1.242(8) 7_526
O11 C14 1.255(8) 6_545
O12 C15 1.259(8) .
O14 H14B 0.8500 .
O14 H14C 0.8500 .
O15 H15A 0.8500 .
N1 C1 1.331(9) .
N1 C5 1.350(8) .
N2 C12 1.325(8) .
N2 C8 1.342(9) .
C1 C2 1.413(10) .
C1 H1A 0.9300 .
C2 C3 1.372(10) .
C2 H2A 0.9300 .
C3 C4 1.497(9) .
C3 H3A 0.9300 .
C4 C5 1.398(9) .
C4 C7 1.520(9) .
C5 C6 1.497(9) .
C8 C9 1.376(10) .
C8 H8B 0.9300 .
C9 C10 1.368(9) .
C9 H9B 0.9300 .
C10 C11 1.399(9) .
C10 H10B 0.9300 .
C11 C12 1.391(9) .
C11 C14 1.505(9) .
C12 C13 1.530(9) .
C14 O11 1.255(8) 6_546
C15 O10 1.242(8) 7_526
C15 C15 1.542(13) 7_526
C15 Eu1 3.217(7) 7_526
